data_7218639
loop_
_publ_author_name
'Zhong, Wei'
'Xie, Mingshi'
'Li, Yizhi'
'Yan, Hong'

_publ_section_title
;
 Investigation into the reactivity of 16-electron complexes
 Cp#Co(S2C2B10H10) (Cp# = Cp, Cp*) towards methyl diazoacetate and
 toluenesulphonyl azide
;
_journal_name_full 'RSC Adv.'
_journal_paper_doi 10.1039/C4RA13017K
_journal_year 2014
_chemical_formula_sum 'C14 H29 B10 Co N0 O3 S2'
_chemical_formula_weight 476.52
_chemical_name_systematic
; 
 ? 
;
_space_group_IT_number 2
_symmetry_cell_setting triclinic
_symmetry_space_group_name_Hall '-P 1'
_symmetry_space_group_name_H-M 'P -1'
_atom_sites_solution_hydrogens geom
_atom_sites_solution_primary direct
_atom_sites_solution_secondary difmap
_audit_creation_method SHELXL-97
_cell_angle_alpha 103.281(8)
_cell_angle_beta 96.540(8)
_cell_angle_gamma 107.695(8)
_cell_formula_units_Z 2
_cell_length_a 7.504(4)
_cell_length_b 10.477(5)
_cell_length_c 16.018(8)
_cell_measurement_temperature 296(2)
_cell_volume 1144.5(10)
_computing_structure_refinement 'SHELXL-97 (Sheldrick, 1997)'
_computing_structure_solution 'SHELXS-97 (Sheldrick, 1990)'
_diffrn_ambient_temperature 296(2)
_diffrn_measured_fraction_theta_full 0.955
_diffrn_measured_fraction_theta_max 0.955
_diffrn_radiation_monochromator graphite
_diffrn_radiation_source 'fine-focus sealed tube'
_diffrn_radiation_type MoK\a
_diffrn_radiation_wavelength 0.71073
_diffrn_reflns_av_R_equivalents 0.0528
_diffrn_reflns_av_sigmaI/netI 0.1187
_diffrn_reflns_limit_h_max 8
_diffrn_reflns_limit_h_min -8
_diffrn_reflns_limit_k_max 10
_diffrn_reflns_limit_k_min -12
_diffrn_reflns_limit_l_max 19
_diffrn_reflns_limit_l_min -15
_diffrn_reflns_number 6910
_diffrn_reflns_theta_full 25.00
_diffrn_reflns_theta_max 25.00
_diffrn_reflns_theta_min 2.12
_exptl_absorpt_coefficient_mu 0.947
_exptl_absorpt_correction_T_max 0.8949
_exptl_absorpt_correction_T_min 0.8333
_exptl_absorpt_correction_type multi-scan
_exptl_absorpt_process_details 'sadabs; Bruker, 2000'
_exptl_crystal_density_diffrn 1.383
_exptl_crystal_density_method 'not measured'
_exptl_crystal_F_000 492
_exptl_crystal_size_max 0.20
_exptl_crystal_size_mid 0.16
_exptl_crystal_size_min 0.12
_refine_diff_density_max 0.992
_refine_diff_density_min -0.553
_refine_diff_density_rms 0.117
_refine_ls_extinction_method none
_refine_ls_goodness_of_fit_ref 0.996
_refine_ls_hydrogen_treatment constr
_refine_ls_matrix_type full
_refine_ls_number_parameters 276
_refine_ls_number_reflns 3839
_refine_ls_number_restraints 0
_refine_ls_restrained_S_all 0.996
_refine_ls_R_factor_all 0.1132
_refine_ls_R_factor_gt 0.0658
_refine_ls_shift/su_max 0.000
_refine_ls_shift/su_mean 0.000
_refine_ls_structure_factor_coef Fsqd
_refine_ls_weighting_details 'calc w=1/[\s^2^(Fo^2^)+(0.0894P)^2^+0.0000P] where P=(Fo^2^+2Fc^2^)/3'
_refine_ls_weighting_scheme calc
_refine_ls_wR_factor_gt 0.1515
_refine_ls_wR_factor_ref 0.1654
_reflns_number_gt 2496
_reflns_number_total 3839
_reflns_threshold_expression >2sigma(I)
_cod_data_source_file c4ra13017k1.cif
_cod_data_source_block 6
_cod_depositor_comments
;
The following automatic conversions were performed:

'_symmetry_cell_setting' value 'Triclinic' changed to 'triclinic'
according to
/usr/data/users/saulius/crontab/automatic-downloads/rss-feeds/RSC/lib/dictionaries/cif_core.dic
dictionary named 'cif_core.dic' version 2.4.2 from 2011-04-26.

Automatic conversion script
Id: cif_fix_values 2827 2014-09-09 07:05:25Z andrius 
;
_cod_original_cell_volume 1144.6(10)
_cod_original_sg_symbol_H-M P-1
_cod_database_code 7218639

loop_
_symmetry_equiv_pos_as_xyz
'x, y, z'
'-x, -y, -z'

loop_
_atom_site_label
_atom_site_type_symbol
_atom_site_fract_x
_atom_site_fract_y
_atom_site_fract_z
_atom_site_U_iso_or_equiv
_atom_site_adp_type
_atom_site_occupancy
_atom_site_symmetry_multiplicity
_atom_site_calc_flag
_atom_site_refinement_flags
Co1 Co 0.95313(10) 0.23895(9) 0.77563(4) 0.0237(3) Uani 1 1 d .
S2 S 0.98028(19) 0.04033(17) 0.79433(8) 0.0275(4) Uani 1 1 d .
S1 S 0.6852(2) 0.12873(17) 0.67264(8) 0.0295(4) Uani 1 1 d .
O1 O 0.8211(5) 0.2456(4) 0.8745(2) 0.0303(10) Uani 1 1 d .
O2 O 0.7556(6) 0.1713(5) 0.9903(2) 0.0413(12) Uani 1 1 d .
C7 C 1.1783(7) 0.4185(6) 0.8456(3) 0.0271(14) Uani 1 1 d .
C5 C 1.0259(8) 0.3819(7) 0.7051(3) 0.0300(15) Uani 1 1 d .
C2 C 0.7653(8) -0.0957(7) 0.7334(3) 0.0287(15) Uani 1 1 d .
C4 C 1.1499(8) 0.3025(6) 0.7021(3) 0.0304(15) Uani 1 1 d .
C1 C 0.6196(8) -0.0502(7) 0.6697(3) 0.0293(15) Uani 1 1 d .
C6 C 1.0397(7) 0.4498(6) 0.7945(3) 0.0276(14) Uani 1 1 d .
C14 C 0.8274(8) 0.1679(7) 0.9249(3) 0.0348(17) Uani 1 1 d .
C11 C 0.9095(9) 0.3974(7) 0.6292(3) 0.0405(17) Uani 1 1 d .
H11A H 0.7905 0.4025 0.6434 0.061 Uiso 1 1 calc R
H11B H 0.8853 0.3186 0.5795 0.061 Uiso 1 1 calc R
H11C H 0.9774 0.4813 0.6155 0.061 Uiso 1 1 calc R
B6 B 0.5463(9) -0.1004(8) 0.7599(4) 0.0297(18) Uani 1 1 d .
H6 H 0.5255 -0.0305 0.8178 0.036 Uiso 1 1 calc R
C13 C 0.9400(8) 0.0708(7) 0.9050(3) 0.0319(15) Uani 1 1 d .
H13A H 0.8718 -0.0177 0.9145 0.038 Uiso 1 1 calc R
H13B H 1.0622 0.1104 0.9453 0.038 Uiso 1 1 calc R
C3 C 1.2492(7) 0.3295(6) 0.7900(3) 0.0280(14) Uani 1 1 d .
B3 B 0.7664(10) -0.1384(8) 0.6243(4) 0.0339(19) Uani 1 1 d .
H3 H 0.8873 -0.0920 0.5951 0.041 Uiso 1 1 calc R
B11 B 0.4016(10) -0.2744(8) 0.7178(4) 0.0376(19) Uani 1 1 d .
H11 H 0.2826 -0.3199 0.7483 0.045 Uiso 1 1 calc R
C8 C 1.2389(8) 0.4735(7) 0.9434(3) 0.0400(18) Uani 1 1 d .
H8A H 1.3091 0.4207 0.9647 0.060 Uiso 1 1 calc R
H8B H 1.1280 0.4651 0.9692 0.060 Uiso 1 1 calc R
H8C H 1.3183 0.5699 0.9588 0.060 Uiso 1 1 calc R
C12 C 0.9314(8) 0.5418(7) 0.8301(4) 0.0370(17) Uani 1 1 d .
H12A H 0.8761 0.5122 0.8766 0.056 Uiso 1 1 calc R
H12B H 0.8320 0.5355 0.7843 0.056 Uiso 1 1 calc R
H12C H 1.0166 0.6366 0.8521 0.056 Uiso 1 1 calc R
C9 C 1.4024(8) 0.2762(7) 0.8169(4) 0.0442(19) Uani 1 1 d .
H9A H 1.5247 0.3458 0.8234 0.066 Uiso 1 1 calc R
H9B H 1.3918 0.1931 0.7731 0.066 Uiso 1 1 calc R
H9C H 1.3897 0.2553 0.8717 0.066 Uiso 1 1 calc R
B9 B 0.6175(10) -0.3129(8) 0.5820(4) 0.0382(19) Uani 1 1 d .
H9 H 0.6381 -0.3828 0.5241 0.046 Uiso 1 1 calc R
B5 B 0.3918(9) -0.1557(8) 0.6571(4) 0.0357(19) Uani 1 1 d .
H5 H 0.2678 -0.1216 0.6478 0.043 Uiso 1 1 calc R
B7 B 0.6428(9) -0.2335(8) 0.7685(4) 0.0313(17) Uani 1 1 d .
H7 H 0.6835 -0.2505 0.8322 0.038 Uiso 1 1 calc R
C10 C 1.1844(9) 0.2167(7) 0.6204(4) 0.0439(18) Uani 1 1 d .
H10A H 1.0691 0.1775 0.5767 0.066 Uiso 1 1 calc R
H10B H 1.2228 0.1430 0.6336 0.066 Uiso 1 1 calc R
H10C H 1.2832 0.2750 0.5989 0.066 Uiso 1 1 calc R
B8 B 0.7783(10) -0.2556(8) 0.6845(4) 0.0364(19) Uani 1 1 d .
H8 H 0.9054 -0.2861 0.6943 0.044 Uiso 1 1 calc R
B10 B 0.3858(11) -0.3239(9) 0.6028(4) 0.040(2) Uani 1 1 d .
H10 H 0.2561 -0.4015 0.5584 0.048 Uiso 1 1 calc R
B4 B 0.5250(10) -0.1792(8) 0.5739(4) 0.0351(19) Uani 1 1 d .
H4 H 0.4880 -0.1600 0.5105 0.042 Uiso 1 1 calc R
B12 B 0.5421(10) -0.3719(9) 0.6715(4) 0.0395(19) Uani 1 1 d .
H12 H 0.5143 -0.4810 0.6720 0.047 Uiso 1 1 calc R
O3 O 0.3591(6) 0.1075(6) 0.9840(3) 0.0598(15) Uani 1 1 d .
H3A H 0.4793 0.1432 0.9899 0.072 Uiso 1 1 d R
H3B H 0.3224 0.0271 0.9925 0.072 Uiso 1 1 d R

loop_
_atom_site_aniso_label
_atom_site_aniso_U_11
_atom_site_aniso_U_22
_atom_site_aniso_U_33
_atom_site_aniso_U_23
_atom_site_aniso_U_13
_atom_site_aniso_U_12
Co1 0.0248(4) 0.0232(6) 0.0234(4) 0.0065(3) 0.0080(3) 0.0073(4)
S2 0.0254(8) 0.0285(10) 0.0298(7) 0.0089(7) 0.0055(6) 0.0102(7)
S1 0.0295(8) 0.0253(10) 0.0320(7) 0.0091(7) 0.0016(6) 0.0077(7)
O1 0.031(2) 0.029(3) 0.032(2) 0.0075(19) 0.0125(16) 0.009(2)
O2 0.043(3) 0.052(4) 0.0259(19) 0.007(2) 0.0181(18) 0.010(2)
C7 0.021(3) 0.020(4) 0.032(3) 0.004(3) 0.005(2) -0.002(3)
C5 0.027(3) 0.026(4) 0.031(3) 0.012(3) 0.005(2) -0.003(3)
C2 0.033(3) 0.022(4) 0.030(3) 0.009(3) 0.011(2) 0.005(3)
C4 0.027(3) 0.019(4) 0.039(3) 0.008(3) 0.010(2) -0.003(3)
C1 0.032(3) 0.026(4) 0.025(3) 0.005(3) 0.002(2) 0.006(3)
C6 0.025(3) 0.023(4) 0.033(3) 0.009(3) 0.009(2) 0.004(3)
C14 0.030(3) 0.040(5) 0.028(3) 0.004(3) 0.001(2) 0.009(3)
C11 0.051(4) 0.029(5) 0.035(3) 0.015(3) 0.004(3) 0.002(3)
B6 0.023(3) 0.037(5) 0.029(3) 0.012(3) 0.009(3) 0.008(3)
C13 0.034(3) 0.035(4) 0.026(3) 0.013(3) 0.005(2) 0.007(3)
C3 0.027(3) 0.025(4) 0.034(3) 0.012(3) 0.014(2) 0.006(3)
B3 0.039(4) 0.033(5) 0.026(3) 0.001(3) 0.009(3) 0.011(4)
B11 0.032(4) 0.030(5) 0.042(4) 0.009(4) 0.006(3) 0.000(4)
C8 0.035(4) 0.035(5) 0.035(3) -0.001(3) 0.000(3) 0.002(3)
C12 0.041(4) 0.031(4) 0.041(3) 0.011(3) 0.009(3) 0.015(3)
C9 0.032(4) 0.048(5) 0.057(4) 0.016(4) 0.017(3) 0.016(4)
B9 0.049(5) 0.021(5) 0.038(4) 0.004(3) 0.009(3) 0.004(4)
B5 0.024(4) 0.034(5) 0.040(4) 0.008(3) 0.003(3) 0.000(3)
B7 0.028(4) 0.017(4) 0.045(4) 0.010(3) 0.013(3) -0.001(3)
C10 0.050(4) 0.034(5) 0.046(3) 0.012(3) 0.028(3) 0.005(4)
B8 0.046(4) 0.023(5) 0.040(4) 0.004(3) 0.013(3) 0.013(4)
B10 0.036(4) 0.033(6) 0.041(4) 0.011(4) 0.004(3) -0.002(4)
B4 0.036(4) 0.032(5) 0.024(3) 0.002(3) 0.003(3) -0.002(4)
B12 0.049(5) 0.026(5) 0.042(4) 0.009(4) 0.015(3) 0.009(4)
O3 0.042(3) 0.081(4) 0.080(3) 0.053(3) 0.027(2) 0.027(3)

loop_
_atom_type_symbol
_atom_type_description
_atom_type_scat_dispersion_real
_atom_type_scat_dispersion_imag
_atom_type_scat_source
C C 0.0033 0.0016 'International Tables Vol C Tables 4.2.6.8 and 6.1.1.4'
H H 0.0000 0.0000 'International Tables Vol C Tables 4.2.6.8 and 6.1.1.4'
B B 0.0013 0.0007 'International Tables Vol C Tables 4.2.6.8 and 6.1.1.4'
N N 0.0061 0.0033 'International Tables Vol C Tables 4.2.6.8 and 6.1.1.4'
O O 0.0106 0.0060 'International Tables Vol C Tables 4.2.6.8 and 6.1.1.4'
S S 0.1246 0.1234 'International Tables Vol C Tables 4.2.6.8 and 6.1.1.4'
Co Co 0.3494 0.9721 'International Tables Vol C Tables 4.2.6.8 and 6.1.1.4'

loop_
_geom_angle_atom_site_label_1
_geom_angle_atom_site_label_2
_geom_angle_atom_site_label_3
_geom_angle
O1 Co1 C6 93.57(19)
O1 Co1 C4 158.9(2)
C6 Co1 C4 68.4(2)
O1 Co1 C5 128.99(19)
C6 Co1 C5 40.6(2)
C4 Co1 C5 40.6(2)
O1 Co1 C7 91.64(19)
C6 Co1 C7 40.1(2)
C4 Co1 C7 67.6(2)
C5 Co1 C7 67.4(2)
O1 Co1 C3 123.27(18)
C6 Co1 C3 67.3(2)
C4 Co1 C3 40.67(19)
C5 Co1 C3 67.6(2)
C7 Co1 C3 39.34(19)
O1 Co1 S2 86.79(13)
C6 Co1 S2 155.06(14)
C4 Co1 S2 104.94(16)
C5 Co1 S2 144.10(15)
C7 Co1 S2 114.96(16)
C3 Co1 S2 91.72(17)
O1 Co1 S1 95.00(12)
C6 Co1 S1 111.32(14)
C4 Co1 S1 101.59(16)
C5 Co1 S1 86.84(16)
C7 Co1 S1 151.15(17)
C3 Co1 S1 141.61(15)
S2 Co1 S1 93.46(6)
C2 S2 C13 103.0(3)
C2 S2 Co1 106.33(19)
C13 S2 Co1 95.5(2)
C1 S1 Co1 105.82(17)
C14 O1 Co1 121.1(3)
C3 C7 C6 108.9(4)
C3 C7 C8 126.3(5)
C6 C7 C8 124.8(4)
C3 C7 Co1 71.0(3)
C6 C7 Co1 68.6(3)
C8 C7 Co1 126.8(5)
C4 C5 C6 107.5(4)
C4 C5 C11 126.8(5)
C6 C5 C11 125.6(5)
C4 C5 Co1 69.1(4)
C6 C5 Co1 69.1(4)
C11 C5 Co1 129.3(5)
C1 C2 B3 63.0(3)
C1 C2 B7 111.5(5)
B3 C2 B7 113.7(5)
C1 C2 B8 112.1(4)
B3 C2 B8 61.3(4)
B7 C2 B8 63.0(4)
C1 C2 B6 61.6(3)
B3 C2 B6 115.3(4)
B7 C2 B6 62.2(4)
B8 C2 B6 114.7(5)
C1 C2 S2 116.1(4)
B3 C2 S2 111.6(4)
B7 C2 S2 124.9(4)
B8 C2 S2 118.2(4)
B6 C2 S2 121.0(4)
C5 C4 C3 107.8(4)
C5 C4 C10 125.8(5)
C3 C4 C10 126.2(5)
C5 C4 Co1 70.3(3)
C3 C4 Co1 71.7(3)
C10 C4 Co1 127.9(5)
C2 C1 B5 110.2(5)
C2 C1 B4 109.2(4)
B5 C1 B4 63.0(4)
C2 C1 B6 61.3(3)
B5 C1 B6 61.9(4)
B4 C1 B6 113.3(5)
C2 C1 B3 59.8(3)
B5 C1 B3 113.2(5)
B4 C1 B3 61.7(3)
B6 C1 B3 112.3(4)
C2 C1 S1 117.4(4)
B5 C1 S1 123.7(4)
B4 C1 S1 121.6(4)
B6 C1 S1 118.9(4)
B3 C1 S1 115.8(4)
C7 C6 C5 108.2(4)
C7 C6 C12 124.9(4)
C5 C6 C12 126.9(5)
C7 C6 Co1 71.3(4)
C5 C6 Co1 70.3(3)
C12 C6 Co1 125.1(4)
O2 C14 O1 124.5(5)
O2 C14 C13 118.0(6)
O1 C14 C13 117.4(5)
C5 C11 H11A 109.5
C5 C11 H11B 109.5
H11A C11 H11B 109.5
C5 C11 H11C 109.5
H11A C11 H11C 109.5
H11B C11 H11C 109.5
C2 B6 C1 57.1(3)
C2 B6 B11 104.5(4)
C1 B6 B11 104.6(4)
C2 B6 B5 103.5(4)
C1 B6 B5 57.7(4)
B11 B6 B5 60.3(4)
C2 B6 B7 58.3(3)
C1 B6 B7 104.7(4)
B11 B6 B7 60.6(4)
B5 B6 B7 108.1(5)
C2 B6 H6 125.1
C1 B6 H6 124.8
B11 B6 H6 122.6
B5 B6 H6 122.7
B7 B6 H6 121.8
C14 C13 S2 113.0(4)
C14 C13 H13A 109.0
S2 C13 H13A 109.0
C14 C13 H13B 109.0
S2 C13 H13B 109.0
H13A C13 H13B 107.8
C7 C3 C4 107.4(4)
C7 C3 C9 126.2(5)
C4 C3 C9 126.3(4)
C7 C3 Co1 69.7(3)
C4 C3 Co1 67.7(3)
C9 C3 Co1 129.2(5)
C2 B3 B8 59.7(4)
C2 B3 B9 105.9(6)
B8 B3 B9 61.3(4)
C2 B3 C1 57.2(3)
B8 B3 C1 106.2(5)
B9 B3 C1 104.9(5)
C2 B3 B4 103.9(4)
B8 B3 B4 109.0(6)
B9 B3 B4 60.1(4)
C1 B3 B4 57.6(3)
C2 B3 H3 124.3
B8 B3 H3 120.6
B9 B3 H3 122.2
C1 B3 H3 124.6
B4 B3 H3 122.8
B6 B11 B5 60.5(4)
B6 B11 B10 108.7(6)
B5 B11 B10 59.8(4)
B6 B11 B7 60.9(4)
B5 B11 B7 108.6(6)
B10 B11 B7 107.8(5)
B6 B11 B12 108.5(5)
B5 B11 B12 107.7(5)
B10 B11 B12 59.9(4)
B7 B11 B12 59.5(4)
B6 B11 H11 120.8
B5 B11 H11 121.6
B10 B11 H11 121.8
B7 B11 H11 121.6
B12 B11 H11 122.1
C7 C8 H8A 109.5
C7 C8 H8B 109.5
H8A C8 H8B 109.5
C7 C8 H8C 109.5
H8A C8 H8C 109.5
H8B C8 H8C 109.5
C6 C12 H12A 109.5
C6 C12 H12B 109.5
H12A C12 H12B 109.5
C6 C12 H12C 109.5
H12A C12 H12C 109.5
H12B C12 H12C 109.5
C3 C9 H9A 109.5
C3 C9 H9B 109.5
H9A C9 H9B 109.5
C3 C9 H9C 109.5
H9A C9 H9C 109.5
H9B C9 H9C 109.5
B3 B9 B4 60.7(4)
B3 B9 B12 107.1(5)
B4 B9 B12 107.2(5)
B3 B9 B8 59.2(4)
B4 B9 B8 107.8(5)
B12 B9 B8 60.0(4)
B3 B9 B10 107.8(5)
B4 B9 B10 59.3(4)
B12 B9 B10 60.0(4)
B8 B9 B10 108.1(5)
B3 B9 H9 122.0
B4 B9 H9 121.9
B12 B9 H9 122.2
B8 B9 H9 121.8
B10 B9 H9 121.8
C1 B5 B11 105.9(5)
C1 B5 B10 105.5(5)
B11 B5 B10 60.5(4)
C1 B5 B6 60.4(4)
B11 B5 B6 59.2(4)
B10 B5 B6 108.2(5)
C1 B5 B4 58.9(4)
B11 B5 B4 107.9(5)
B10 B5 B4 59.5(4)
B6 B5 B4 108.8(4)
C1 B5 H5 123.5
B11 B5 H5 122.3
B10 B5 H5 122.2
B6 B5 H5 121.0
B4 B5 H5 121.6
C2 B7 B12 104.1(5)
C2 B7 B11 103.9(5)
B12 B7 B11 60.6(4)
C2 B7 B6 59.5(4)
B12 B7 B6 107.6(5)
B11 B7 B6 58.6(4)
C2 B7 B8 58.6(4)
B12 B7 B8 59.9(4)
B11 B7 B8 108.4(5)
B6 B7 B8 108.8(5)
C2 B7 H7 125.1
B12 B7 H7 122.6
B11 B7 H7 122.8
B6 B7 H7 121.5
B8 B7 H7 121.0
C4 C10 H10A 109.5
C4 C10 H10B 109.5
H10A C10 H10B 109.5
C4 C10 H10C 109.5
H10A C10 H10C 109.5
H10B C10 H10C 109.5
C2 B8 B3 59.0(4)
C2 B8 B12 103.5(4)
B3 B8 B12 107.2(5)
C2 B8 B9 104.2(4)
B3 B8 B9 59.6(4)
B12 B8 B9 59.7(4)
C2 B8 B7 58.4(4)
B3 B8 B7 108.0(4)
B12 B8 B7 59.3(4)
B9 B8 B7 107.4(5)
C2 B8 H8 125.2
B3 B8 H8 121.5
B12 B8 H8 123.2
B9 B8 H8 122.7
B7 B8 H8 121.7
B4 B10 B5 60.5(4)
B4 B10 B11 108.0(5)
B5 B10 B11 59.6(4)
B4 B10 B12 107.4(5)
B5 B10 B12 107.9(5)
B11 B10 B12 60.4(4)
B4 B10 B9 59.9(4)
B5 B10 B9 108.6(6)
B11 B10 B9 108.4(5)
B12 B10 B9 59.7(4)
B4 B10 H10 121.8
B5 B10 H10 121.5
B11 B10 H10 121.6
B12 B10 H10 122.0
B9 B10 H10 121.5
C1 B4 B10 105.3(5)
C1 B4 B9 106.7(4)
B10 B4 B9 60.8(4)
C1 B4 B5 58.1(4)
B10 B4 B5 60.0(4)
B9 B4 B5 108.9(6)
C1 B4 B3 60.7(3)
B10 B4 B3 107.9(5)
B9 B4 B3 59.3(4)
B5 B4 B3 108.4(4)
C1 B4 H4 123.6
B10 B4 H4 122.3
B9 B4 H4 121.6
B5 B4 H4 121.6
B3 B4 H4 121.3
B7 B12 B9 109.0(6)
B7 B12 B8 60.8(4)
B9 B12 B8 60.2(4)
B7 B12 B10 108.1(5)
B9 B12 B10 60.3(4)
B8 B12 B10 108.4(6)
B7 B12 B11 60.0(4)
B9 B12 B11 108.3(5)
B8 B12 B11 108.6(5)
B10 B12 B11 59.8(4)
B7 B12 H12 121.3
B9 B12 H12 121.3
B8 B12 H12 121.2
B10 B12 H12 121.7
B11 B12 H12 121.7
H3A O3 H3B 113.9

loop_
_geom_bond_atom_site_label_1
_geom_bond_atom_site_label_2
_geom_bond_distance
Co1 O1 1.961(4)
Co1 C6 2.042(6)
Co1 C4 2.042(6)
Co1 C5 2.058(7)
Co1 C7 2.078(6)
Co1 C3 2.095(6)
Co1 S2 2.234(2)
Co1 S1 2.2483(17)
S2 C2 1.786(6)
S2 C13 1.804(5)
S1 C1 1.776(7)
O1 C14 1.277(8)
O2 C14 1.230(7)
C7 C3 1.405(6)
C7 C6 1.413(7)
C7 C8 1.502(7)
C5 C4 1.422(7)
C5 C6 1.422(7)
C5 C11 1.485(7)
C2 C1 1.659(7)
C2 B3 1.704(8)
C2 B7 1.712(10)
C2 B8 1.716(8)
C2 B6 1.733(8)
C4 C3 1.439(7)
C4 C10 1.504(7)
C1 B5 1.690(10)
C1 B4 1.703(8)
C1 B6 1.738(9)
C1 B3 1.758(7)
C6 C12 1.498(6)
C14 C13 1.512(7)
C11 H11A 0.9600
C11 H11B 0.9600
C11 H11C 0.9600
B6 B11 1.739(11)
B6 B5 1.763(8)
B6 B7 1.780(9)
B6 H6 1.1000
C13 H13A 0.9700
C13 H13B 0.9700
C3 C9 1.485(7)
B3 B8 1.743(11)
B3 B9 1.751(11)
B3 B4 1.776(9)
B3 H3 1.1000
B11 B5 1.759(11)
B11 B10 1.775(9)
B11 B7 1.775(9)
B11 B12 1.786(9)
B11 H11 1.1000
C8 H8A 0.9600
C8 H8B 0.9600
C8 H8C 0.9600
C12 H12A 0.9600
C12 H12B 0.9600
C12 H12C 0.9600
C9 H9A 0.9600
C9 H9B 0.9600
C9 H9C 0.9600
B9 B4 1.765(10)
B9 B12 1.771(11)
B9 B8 1.780(9)
B9 B10 1.781(10)
B9 H9 1.1000
B5 B10 1.762(10)
B5 B4 1.772(9)
B5 H5 1.1000
B7 B12 1.766(9)
B7 B8 1.792(9)
B7 H7 1.1000
C10 H10A 0.9600
C10 H10B 0.9600
C10 H10C 0.9600
B8 B12 1.777(12)
B8 H8 1.1000
B10 B4 1.754(12)
B10 B12 1.777(10)
B10 H10 1.1000
B4 H4 1.1000
B12 H12 1.1000
O3 H3A 0.8500
O3 H3B 0.8500
